data_4348411
loop_
_publ_author_name
'Zeng, Xianghua'
'Yao, Xiaojing'
'Zhang, Junyong'
'Zhang, Qi'
'Wu, Wenqian'
'Chai, Aihua'
'Wang, Jinlan'
'Zeng, Qingdao'
'Xie, Jingli'

_publ_section_title
;
 Construction of a series of zero-dimensional/one-dimensional crystalline
 Zn--S clusters -- effect of the character of bridging organic ligands on
 structural diversity
;
_journal_issue 2
_journal_name_full 'Inorganic Chemistry Frontiers'
_journal_page_first 164
_journal_paper_doi 10.1039/C4QI00227J
_journal_volume 2
_journal_year 2015
_chemical_formula_sum 'C116 H96 N4 S16 Zn8'
_chemical_formula_weight 2581.89
_space_group_IT_number 14
_space_group_name_Hall '-P 2ybc'
_space_group_name_H-M_alt 'P 1 21/c 1'
_symmetry_cell_setting monoclinic
_symmetry_space_group_name_H-M 'P 1 21/c 1'
_atom_sites_solution_hydrogens geom
_atom_sites_solution_primary direct
_atom_sites_solution_secondary difmap
_audit_creation_method SHELXL-97
_audit_update_record
;
2014-12-01 deposited with the CCDC.
2014-12-19 downloaded from the CCDC.
;
_cell_angle_alpha 90.00
_cell_angle_beta 99.136(2)
_cell_angle_gamma 90.00
_cell_formula_units_Z 4
_cell_length_a 19.3609(10)
_cell_length_b 31.6252(18)
_cell_length_c 18.4565(9)
_cell_measurement_temperature 150(2)
_cell_measurement_theta_max 25.03
_cell_measurement_theta_min 2.23
_cell_volume 11157.4(10)
_computing_cell_refinement 'SMART (Siemens, 1996)'
_computing_data_collection 'SMART (Siemens, 1996)'
_computing_data_reduction SAINT
_computing_molecular_graphics SHELXTL
_computing_publication_material
;
SHELXTL, PARST (Nardelli, 1995) and PLATON (Spek, 1990)
;
_computing_structure_refinement 'SHELXL-97 (Sheldrick, 1997)'
_computing_structure_solution 'SHELXS-97 (Sheldrick, 1990)'
_diffrn_ambient_temperature 150(2)
_diffrn_measured_fraction_theta_full 0.999
_diffrn_measured_fraction_theta_max 0.999
_diffrn_measurement_device_type 'CCD area detector'
_diffrn_measurement_method '\w scans'
_diffrn_radiation_monochromator graphite
_diffrn_radiation_source 'fine-focus sealed tube'
_diffrn_radiation_type MoK\a
_diffrn_radiation_wavelength 0.71073
_diffrn_reflns_av_R_equivalents 0.0567
_diffrn_reflns_av_sigmaI/netI 0.0555
_diffrn_reflns_limit_h_max 21
_diffrn_reflns_limit_h_min -23
_diffrn_reflns_limit_k_max 39
_diffrn_reflns_limit_k_min -25
_diffrn_reflns_limit_l_max 22
_diffrn_reflns_limit_l_min -19
_diffrn_reflns_number 88192
_diffrn_reflns_theta_full 26.00
_diffrn_reflns_theta_max 26.00
_diffrn_reflns_theta_min 1.56
_exptl_absorpt_coefficient_mu 2.039
_exptl_absorpt_correction_T_max 0.821
_exptl_absorpt_correction_T_min 0.785
_exptl_absorpt_correction_type empirical
_exptl_absorpt_process_details 'SADABS (Sheldrick, 1996)'
_exptl_crystal_colour pale-green
_exptl_crystal_density_diffrn 1.537
_exptl_crystal_density_method 'not measured'
_exptl_crystal_description needle
_exptl_crystal_F_000 5264
_exptl_crystal_size_max 0.15
_exptl_crystal_size_mid 0.10
_exptl_crystal_size_min 0.10
_refine_diff_density_max 2.463
_refine_diff_density_min -0.939
_refine_diff_density_rms 0.128
_refine_ls_extinction_method none
_refine_ls_goodness_of_fit_ref 1.029
_refine_ls_hydrogen_treatment constr
_refine_ls_matrix_type full
_refine_ls_number_parameters 705
_refine_ls_number_reflns 21904
_refine_ls_number_restraints 0
_refine_ls_restrained_S_all 1.029
_refine_ls_R_factor_all 0.0830
_refine_ls_R_factor_gt 0.0569
_refine_ls_shift/su_max 0.016
_refine_ls_shift/su_mean 0.000
_refine_ls_structure_factor_coef Fsqd
_refine_ls_weighting_details 'calc w=1/[\s^2^(Fo^2^)+(0.0503P)^2^+63.4678P] where P=(Fo^2^+2Fc^2^)/3'
_refine_ls_weighting_scheme calc
_refine_ls_wR_factor_gt 0.1284
_refine_ls_wR_factor_ref 0.1441
_reflns_number_gt 16165
_reflns_number_total 21904
_reflns_threshold_expression >2sigma(I)
_cod_data_source_file c4qi00227j2.cif
_cod_data_source_block 9
_cod_depositor_comments
;
The following automatic conversions were performed:

data item '_symmetry_cell_setting' value 'Monoclinic' was changed to
'monoclinic' in accordance with the
/home/saulius/struct/COD-crude-data/automatic-downloads/DataCite-retrospective/RSC/depositions/lib/dictionaries/cif_core.dic
dictionary named 'cif_core.dic' version 2.4.2 last updated on
2011-04-26.

Automatic conversion script
Id: cif_fix_values 6909 2019-04-08 15:41:33Z antanas 
;
_cod_original_sg_symbol_H-M P2(1)/c
_cod_database_code 4348411

loop_
_symmetry_equiv_pos_as_xyz
'x, y, z'
'-x, y+1/2, -z+1/2'
'-x, -y, -z'
'x, -y-1/2, z-1/2'

loop_
_atom_site_label
_atom_site_type_symbol
_atom_site_fract_x
_atom_site_fract_y
_atom_site_fract_z
_atom_site_U_iso_or_equiv
_atom_site_adp_type
_atom_site_occupancy
_atom_site_symmetry_multiplicity
_atom_site_calc_flag
_atom_site_refinement_flags
Zn1 Zn 0.04078(3) 0.560999(19) 0.15668(3) 0.02034(14) Uani 1 1 d .
Zn2 Zn 0.03697(3) 0.49348(2) 0.32068(3) 0.02109(14) Uani 1 1 d .
Zn3 Zn -0.13463(3) 0.519057(19) 0.19179(3) 0.01939(14) Uani 1 1 d .
Zn4 Zn -0.03419(3) 0.60768(2) 0.32192(3) 0.02401(15) Uani 1 1 d .
Zn5 Zn 0.48443(3) 0.666552(18) -0.11155(3) 0.01809(13) Uani 1 1 d .
Zn6 Zn 0.60616(3) 0.641133(19) -0.24843(3) 0.01980(14) Uani 1 1 d .
Zn7 Zn 0.62847(3) 0.737406(19) -0.10624(3) 0.02063(14) Uani 1 1 d .
Zn8 Zn 0.48760(3) 0.74074(2) -0.27760(3) 0.02425(15) Uani 1 1 d .
S1 S 0.09125(7) 0.50168(4) 0.21807(7) 0.0246(3) Uani 1 1 d .
S2 S -0.06013(7) 0.52790(4) 0.10007(7) 0.0194(3) Uani 1 1 d .
S3 S 0.03719(7) 0.61991(4) 0.23086(8) 0.0265(3) Uani 1 1 d .
S4 S -0.07719(7) 0.46912(4) 0.27696(7) 0.0231(3) Uani 1 1 d .
S5 S 0.01127(7) 0.54880(5) 0.39639(7) 0.0256(3) Uani 1 1 d .
S6 S -0.24356(7) 0.50252(4) 0.13393(7) 0.0227(3) Uani 1 1 d .
S7 S -0.13807(7) 0.58352(4) 0.25483(7) 0.0227(3) Uani 1 1 d .
S8 S -0.05549(9) 0.66878(5) 0.37790(10) 0.0413(4) Uani 1 1 d .
S9 S 0.51409(7) 0.61525(4) -0.19130(7) 0.0202(3) Uani 1 1 d .
S10 S 0.43004(7) 0.72334(4) -0.17761(8) 0.0242(3) Uani 1 1 d .
S11 S 0.55611(7) 0.70914(4) -0.02730(7) 0.0199(3) Uani 1 1 d .
S12 S 0.68444(8) 0.59500(5) -0.28230(8) 0.0297(3) Uani 1 1 d .
S13 S 0.68199(7) 0.67928(4) -0.15332(7) 0.0221(3) Uani 1 1 d .
S14 S 0.55101(7) 0.69040(4) -0.33562(7) 0.0220(3) Uani 1 1 d .
S15 S 0.58975(7) 0.77445(4) -0.21342(7) 0.0232(3) Uani 1 1 d .
S16 S 0.41589(10) 0.77745(6) -0.36297(9) 0.0460(5) Uani 1 1 d .
N1 N 0.1196(2) 0.57687(15) 0.0995(2) 0.0247(10) Uani 1 1 d .
N2 N 0.4146(2) 0.63630(14) -0.0575(2) 0.0213(9) Uani 1 1 d .
N3 N 0.0942(2) 0.44405(14) 0.3717(2) 0.0237(10) Uani 1 1 d .
N4 N 0.6941(2) 0.77875(15) -0.0422(2) 0.0264(10) Uani 1 1 d .
C1 C 0.1791(3) 0.51940(18) 0.2448(3) 0.0269(12) Uiso 1 1 d .
C2 C 0.1952(4) 0.5462(2) 0.3035(4) 0.0443(17) Uiso 1 1 d .
H2 H 0.1606 0.5536 0.3324 0.053 Uiso 1 1 calc R
C3 C 0.2627(4) 0.5624(3) 0.3202(4) 0.0544(19) Uiso 1 1 d .
H3 H 0.2743 0.5810 0.3608 0.065 Uiso 1 1 calc R
C4 C 0.3127(4) 0.5517(2) 0.2782(4) 0.0505(18) Uiso 1 1 d .
H4 H 0.3581 0.5637 0.2886 0.061 Uiso 1 1 calc R
C5 C 0.2974(4) 0.5238(2) 0.2216(4) 0.0480(18) Uiso 1 1 d .
H5 H 0.3325 0.5157 0.1938 0.058 Uiso 1 1 calc R
C6 C 0.2293(3) 0.5069(2) 0.2045(4) 0.0383(15) Uiso 1 1 d .
H6 H 0.2183 0.4871 0.1656 0.046 Uiso 1 1 calc R
C7 C -0.1019(3) 0.55869(17) 0.0245(3) 0.0233(11) Uiso 1 1 d .
C8 C -0.0675(3) 0.56435(18) -0.0354(3) 0.0293(13) Uiso 1 1 d .
H8 H -0.0215 0.5537 -0.0340 0.035 Uiso 1 1 calc R
C9 C -0.1000(3) 0.5854(2) -0.0965(3) 0.0343(14) Uiso 1 1 d .
H9 H -0.0762 0.5891 -0.1373 0.041 Uiso 1 1 calc R
C10 C -0.1663(3) 0.6009(2) -0.0995(4) 0.0389(15) Uiso 1 1 d .
H10 H -0.1888 0.6149 -0.1423 0.047 Uiso 1 1 calc R
C11 C -0.2003(4) 0.5960(2) -0.0397(4) 0.0446(17) Uiso 1 1 d .
H11 H -0.2462 0.6070 -0.0414 0.053 Uiso 1 1 calc R
C12 C -0.1683(3) 0.5753(2) 0.0227(3) 0.0344(14) Uiso 1 1 d .
H12 H -0.1917 0.5724 0.0639 0.041 Uiso 1 1 calc R
C13 C -0.0061(3) 0.6589(2) 0.1688(3) 0.0378(15) Uiso 1 1 d .
C14 C -0.0707(4) 0.6539(3) 0.1294(4) 0.056(2) Uiso 1 1 d .
H14 H -0.0956 0.6286 0.1347 0.067 Uiso 1 1 calc R
C15 C -0.1020(5) 0.6849(3) 0.0811(5) 0.067(2) Uiso 1 1 d .
H15 H -0.1478 0.6808 0.0550 0.081 Uiso 1 1 calc R
C16 C -0.0667(6) 0.7199(4) 0.0723(7) 0.099(4) Uiso 1 1 d .
H16 H -0.0834 0.7389 0.0336 0.119 Uiso 1 1 calc R
C17 C -0.0065(7) 0.7289(5) 0.1189(7) 0.114(4) Uiso 1 1 d .
H17 H 0.0149 0.7557 0.1159 0.137 Uiso 1 1 calc R
C18 C 0.0258(6) 0.6986(4) 0.1726(6) 0.097(3) Uiso 1 1 d .
H18 H 0.0657 0.7053 0.2077 0.116 Uiso 1 1 calc R
C19 C -0.0644(3) 0.42057(19) 0.2319(3) 0.0297(13) Uiso 1 1 d .
C20 C -0.0340(4) 0.3865(2) 0.2723(4) 0.0472(17) Uiso 1 1 d .
H20 H -0.0206 0.3888 0.3240 0.057 Uiso 1 1 calc R
C21 C -0.0231(4) 0.3481(3) 0.2359(5) 0.060(2) Uiso 1 1 d .
H21 H -0.0011 0.3250 0.2633 0.072 Uiso 1 1 calc R
C22 C -0.0435(4) 0.3440(3) 0.1633(4) 0.058(2) Uiso 1 1 d .
H22 H -0.0354 0.3182 0.1399 0.069 Uiso 1 1 calc R
C23 C -0.0759(4) 0.3769(2) 0.1224(4) 0.0533(19) Uiso 1 1 d .
H23 H -0.0917 0.3735 0.0713 0.064 Uiso 1 1 calc R
C24 C -0.0854(3) 0.4152(2) 0.1568(4) 0.0396(15) Uiso 1 1 d .
H24 H -0.1067 0.4382 0.1284 0.047 Uiso 1 1 calc R
C25 C 0.0895(3) 0.56835(19) 0.4505(3) 0.0299(13) Uiso 1 1 d .
C26 C 0.1259(3) 0.6027(2) 0.4269(3) 0.0348(14) Uiso 1 1 d .
H26 H 0.1088 0.6163 0.3817 0.042 Uiso 1 1 calc R
C27 C 0.1870(4) 0.6168(2) 0.4696(4) 0.0444(17) Uiso 1 1 d .
H27 H 0.2125 0.6397 0.4534 0.053 Uiso 1 1 calc R
C28 C 0.2105(4) 0.5971(2) 0.5365(4) 0.0482(18) Uiso 1 1 d .
H28 H 0.2535 0.6058 0.5648 0.058 Uiso 1 1 calc R
C29 C 0.1729(4) 0.5659(2) 0.5617(4) 0.0417(16) Uiso 1 1 d .
H29 H 0.1884 0.5538 0.6086 0.050 Uiso 1 1 calc R
C30 C 0.1117(3) 0.5513(2) 0.5193(3) 0.0370(15) Uiso 1 1 d .
H30 H 0.0850 0.5297 0.5376 0.044 Uiso 1 1 calc R
C31 C -0.2909(3) 0.48921(17) 0.2055(3) 0.0218(11) Uiso 1 1 d .
C32 C -0.3394(3) 0.51702(19) 0.2255(3) 0.0277(12) Uiso 1 1 d .
H32 H -0.3448 0.5441 0.2029 0.033 Uiso 1 1 calc R
C33 C -0.3803(3) 0.5064(2) 0.2779(3) 0.0355(14) Uiso 1 1 d .
H33 H -0.4123 0.5264 0.2919 0.043 Uiso 1 1 calc R
C34 C -0.3747(3) 0.46692(19) 0.3098(3) 0.0332(14) Uiso 1 1 d .
H34 H -0.4041 0.4591 0.3442 0.040 Uiso 1 1 calc R
C35 C -0.3255(3) 0.43871(18) 0.2912(3) 0.0271(12) Uiso 1 1 d .
H35 H -0.3205 0.4116 0.3137 0.033 Uiso 1 1 calc R
C36 C -0.2836(3) 0.44982(17) 0.2399(3) 0.0235(11) Uiso 1 1 d .
H36 H -0.2496 0.4304 0.2281 0.028 Uiso 1 1 calc R
C37 C -0.1970(3) 0.57796(17) 0.3192(3) 0.0225(11) Uiso 1 1 d .
C38 C -0.2442(3) 0.61047(19) 0.3244(3) 0.0294(13) Uiso 1 1 d .
H38 H -0.2431 0.6353 0.2955 0.035 Uiso 1 1 calc R
C39 C -0.2930(3) 0.6068(2) 0.3719(3) 0.0358(14) Uiso 1 1 d .
H39 H -0.3257 0.6289 0.3747 0.043 Uiso 1 1 calc R
C40 C -0.2939(4) 0.5714(2) 0.4145(4) 0.0399(15) Uiso 1 1 d .
H40 H -0.3270 0.5692 0.4473 0.048 Uiso 1 1 calc R
C41 C -0.2470(3) 0.5392(2) 0.4099(4) 0.0388(15) Uiso 1 1 d .
H41 H -0.2479 0.5147 0.4395 0.047 Uiso 1 1 calc R
C42 C -0.1983(3) 0.54217(19) 0.3622(3) 0.0313(13) Uiso 1 1 d .
H42 H -0.1661 0.5198 0.3592 0.038 Uiso 1 1 calc R
C43 C 0.0220(4) 0.6866(3) 0.4274(5) 0.072(3) Uiso 1 1 d G
C44 C 0.0560(6) 0.7098(4) 0.3797(4) 0.180(7) Uiso 1 1 d G
H44 H 0.0371 0.7112 0.3291 0.216 Uiso 1 1 calc R
C45 C 0.1178(6) 0.7310(4) 0.4062(7) 0.335(17) Uiso 1 1 d G
H45 H 0.1411 0.7469 0.3736 0.403 Uiso 1 1 calc R
C46 C 0.1456(5) 0.7290(4) 0.4803(8) 0.150(6) Uiso 1 1 d G
H46 H 0.1878 0.7434 0.4984 0.180 Uiso 1 1 calc R
C47 C 0.1116(6) 0.7058(4) 0.5280(5) 0.203(9) Uiso 1 1 d G
H47 H 0.1306 0.7044 0.5787 0.244 Uiso 1 1 calc R
C48 C 0.0498(6) 0.6846(4) 0.5016(5) 0.237(11) Uiso 1 1 d G
H48 H 0.0266 0.6687 0.5342 0.284 Uiso 1 1 calc R
C49 C 0.1302(3) 0.41887(17) 0.3318(3) 0.0259(12) Uiso 1 1 d .
H49 H 0.1290 0.4254 0.2814 0.031 Uiso 1 1 calc R
C50 C 0.0959(3) 0.43375(18) 0.4426(3) 0.0287(13) Uiso 1 1 d .
H50 H 0.0700 0.4506 0.4715 0.034 Uiso 1 1 calc R
C51 C 0.1394(3) 0.55292(18) 0.0469(3) 0.0271(12) Uiso 1 1 d .
H51 H 0.1111 0.5294 0.0293 0.032 Uiso 1 1 calc R
C52 C 0.1989(3) 0.56069(18) 0.0169(3) 0.0267(12) Uiso 1 1 d .
H52 H 0.2107 0.5429 -0.0207 0.032 Uiso 1 1 calc R
C53 C 0.2415(3) 0.59448(18) 0.0417(3) 0.0249(12) Uiso 1 1 d .
C54 C 0.2225(4) 0.6183(2) 0.0981(4) 0.0424(16) Uiso 1 1 d .
H54 H 0.2513 0.6410 0.1184 0.051 Uiso 1 1 calc R
C55 C 0.1615(4) 0.6089(2) 0.1251(4) 0.0409(16) Uiso 1 1 d .
H55 H 0.1489 0.6259 0.1633 0.049 Uiso 1 1 calc R
C56 C 0.3041(3) 0.60647(17) 0.0088(3) 0.0239(12) Uiso 1 1 d .
C57 C 0.3059(3) 0.59968(18) -0.0653(3) 0.0253(12) Uiso 1 1 d .
H57 H 0.2691 0.5847 -0.0946 0.030 Uiso 1 1 calc R
C58 C 0.3616(3) 0.61489(17) -0.0958(3) 0.0243(12) Uiso 1 1 d .
H58 H 0.3622 0.6099 -0.1464 0.029 Uiso 1 1 calc R
C59 C 0.4142(3) 0.64145(19) 0.0147(3) 0.0297(13) Uiso 1 1 d .
H59 H 0.4524 0.6557 0.0432 0.036 Uiso 1 1 calc R
C60 C 0.3607(3) 0.62703(19) 0.0492(3) 0.0328(14) Uiso 1 1 d .
H60 H 0.3626 0.6311 0.1004 0.039 Uiso 1 1 calc R
C61 C 0.5434(3) 0.56915(18) -0.1398(3) 0.0258(12) Uiso 1 1 d .
C62 C 0.6129(3) 0.5626(2) -0.1112(3) 0.0343(14) Uiso 1 1 d .
H62 H 0.6471 0.5829 -0.1192 0.041 Uiso 1 1 calc R
C63 C 0.6326(4) 0.5262(2) -0.0708(4) 0.0489(18) Uiso 1 1 d .
H63 H 0.6801 0.5219 -0.0497 0.059 Uiso 1 1 calc R
C64 C 0.5830(4) 0.4966(3) -0.0616(4) 0.0507(18) Uiso 1 1 d .
H64 H 0.5968 0.4717 -0.0344 0.061 Uiso 1 1 calc R
C65 C 0.5148(4) 0.5021(3) -0.0906(4) 0.0521(19) Uiso 1 1 d .
H65 H 0.4813 0.4810 -0.0841 0.062 Uiso 1 1 calc R
C66 C 0.4941(3) 0.5388(2) -0.1299(3) 0.0361(14) Uiso 1 1 d .
H66 H 0.4463 0.5430 -0.1500 0.043 Uiso 1 1 calc R
C67 C 0.3453(3) 0.7028(2) -0.2068(4) 0.0377(15) Uiso 1 1 d .
C68 C 0.2968(4) 0.7069(3) -0.1586(5) 0.060(2) Uiso 1 1 d .
H68 H 0.3102 0.7210 -0.1131 0.072 Uiso 1 1 calc R
C69 C 0.2306(6) 0.6911(3) -0.1757(6) 0.084(3) Uiso 1 1 d .
H69 H 0.1979 0.6939 -0.1427 0.100 Uiso 1 1 calc R
C70 C 0.2138(5) 0.6722(3) -0.2373(5) 0.071(2) Uiso 1 1 d .
H70 H 0.1679 0.6609 -0.2476 0.085 Uiso 1 1 calc R
C71 C 0.2555(5) 0.6669(3) -0.2895(6) 0.078(3) Uiso 1 1 d .
H71 H 0.2387 0.6534 -0.3348 0.093 Uiso 1 1 calc R
C72 C 0.3273(4) 0.6831(3) -0.2731(4) 0.057(2) Uiso 1 1 d .
H72 H 0.3595 0.6800 -0.3065 0.069 Uiso 1 1 calc R
C73 C 0.6137(3) 0.67591(17) 0.0331(3) 0.0217(11) Uiso 1 1 d .
C74 C 0.6599(4) 0.6936(2) 0.0892(4) 0.0490(18) Uiso 1 1 d .
H74 H 0.6613 0.7234 0.0955 0.059 Uiso 1 1 calc R
C75 C 0.7047(4) 0.6680(3) 0.1367(4) 0.0546(19) Uiso 1 1 d .
H75 H 0.7372 0.6804 0.1746 0.066 Uiso 1 1 calc R
C76 C 0.7020(4) 0.6251(2) 0.1289(4) 0.0403(15) Uiso 1 1 d .
H76 H 0.7322 0.6077 0.1619 0.048 Uiso 1 1 calc R
C77 C 0.6557(3) 0.6071(2) 0.0736(3) 0.0358(14) Uiso 1 1 d .
H77 H 0.6539 0.5773 0.0681 0.043 Uiso 1 1 calc R
C78 C 0.6117(3) 0.63263(19) 0.0256(3) 0.0325(14) Uiso 1 1 d .
H78 H 0.5799 0.6201 -0.0128 0.039 Uiso 1 1 calc R
C79 C 0.6405(3) 0.55681(18) -0.3427(3) 0.0262(12) Uiso 1 1 d .
C80 C 0.5739(3) 0.54139(19) -0.3369(3) 0.0320(13) Uiso 1 1 d .
H80 H 0.5495 0.5525 -0.3003 0.038 Uiso 1 1 calc R
C81 C 0.5430(4) 0.5102(2) -0.3838(3) 0.0388(15) Uiso 1 1 d .
H81 H 0.4976 0.5002 -0.3792 0.047 Uiso 1 1 calc R
C82 C 0.5773(4) 0.4935(2) -0.4369(4) 0.0417(16) Uiso 1 1 d .
H82 H 0.5558 0.4724 -0.4696 0.050 Uiso 1 1 calc R
C83 C 0.6437(4) 0.5081(2) -0.4418(4) 0.0471(17) Uiso 1 1 d .
H83 H 0.6684 0.4963 -0.4774 0.056 Uiso 1 1 calc R
C84 C 0.6744(4) 0.5392(2) -0.3960(3) 0.0384(15) Uiso 1 1 d .
H84 H 0.7199 0.5490 -0.4011 0.046 Uiso 1 1 calc R
C85 C 0.7520(3) 0.70124(17) -0.1933(3) 0.0248(12) Uiso 1 1 d .
C86 C 0.8176(3) 0.70412(19) -0.1505(3) 0.0330(14) Uiso 1 1 d .
H86 H 0.8250 0.6933 -0.1019 0.040 Uiso 1 1 calc R
C87 C 0.8727(4) 0.7230(2) -0.1791(4) 0.0458(17) Uiso 1 1 d .
H87 H 0.9172 0.7259 -0.1492 0.055 Uiso 1 1 calc R
C88 C 0.8632(4) 0.7376(2) -0.2503(4) 0.0479(17) Uiso 1 1 d .
H88 H 0.9010 0.7500 -0.2697 0.057 Uiso 1 1 calc R
C89 C 0.7992(4) 0.7340(2) -0.2926(4) 0.0425(16) Uiso 1 1 d .
H89 H 0.7927 0.7441 -0.3417 0.051 Uiso 1 1 calc R
C90 C 0.7429(3) 0.71590(19) -0.2651(3) 0.0320(13) Uiso 1 1 d .
H90 H 0.6986 0.7136 -0.2954 0.038 Uiso 1 1 calc R
C91 C 0.4855(3) 0.66788(16) -0.4035(3) 0.0207(11) Uiso 1 1 d .
C92 C 0.4595(3) 0.69253(19) -0.4638(3) 0.0293(13) Uiso 1 1 d .
H92 H 0.4780 0.7201 -0.4683 0.035 Uiso 1 1 calc R
C93 C 0.4072(3) 0.6779(2) -0.5176(3) 0.0351(14) Uiso 1 1 d .
H93 H 0.3898 0.6952 -0.5585 0.042 Uiso 1 1 calc R
C94 C 0.3807(3) 0.6378(2) -0.5111(3) 0.0363(14) Uiso 1 1 d .
H94 H 0.3448 0.6274 -0.5478 0.044 Uiso 1 1 calc R
C95 C 0.4059(3) 0.6129(2) -0.4518(3) 0.0352(14) Uiso 1 1 d .
H95 H 0.3873 0.5853 -0.4481 0.042 Uiso 1 1 calc R
C96 C 0.4577(3) 0.62750(19) -0.3977(3) 0.0301(13) Uiso 1 1 d .
H96 H 0.4745 0.6102 -0.3566 0.036 Uiso 1 1 calc R
C97 C 0.5560(3) 0.8253(2) -0.1993(3) 0.0342(14) Uiso 1 1 d .
C98 C 0.5362(4) 0.8371(2) -0.1336(4) 0.0489(18) Uiso 1 1 d .
H98 H 0.5403 0.8179 -0.0936 0.059 Uiso 1 1 calc R
C99 C 0.5099(5) 0.8784(3) -0.1267(5) 0.069(2) Uiso 1 1 d .
H99 H 0.4971 0.8874 -0.0816 0.082 Uiso 1 1 calc R
C100 C 0.5032(5) 0.9045(3) -0.1844(5) 0.072(2) Uiso 1 1 d .
H100 H 0.4849 0.9320 -0.1793 0.086 Uiso 1 1 calc R
C101 C 0.5211(5) 0.8936(3) -0.2492(5) 0.069(2) Uiso 1 1 d .
H101 H 0.5146 0.9130 -0.2890 0.083 Uiso 1 1 calc R
C102 C 0.5495(4) 0.8533(2) -0.2581(4) 0.0456(17) Uiso 1 1 d .
H102 H 0.5640 0.8455 -0.3031 0.055 Uiso 1 1 calc R
C103 C 0.3458(3) 0.79133(19) -0.3157(3) 0.0313(13) Uiso 1 1 d .
C104 C 0.2793(4) 0.7756(2) -0.3419(4) 0.0434(16) Uiso 1 1 d .
H104 H 0.2721 0.7580 -0.3842 0.052 Uiso 1 1 calc R
C105 C 0.2234(4) 0.7856(2) -0.3062(4) 0.0507(18) Uiso 1 1 d .
H105 H 0.1783 0.7746 -0.3242 0.061 Uiso 1 1 calc R
C106 C 0.2324(4) 0.8105(2) -0.2468(4) 0.0501(18) Uiso 1 1 d .
H106 H 0.1939 0.8169 -0.2225 0.060 Uiso 1 1 calc R
C107 C 0.2979(4) 0.8268(2) -0.2210(4) 0.0467(17) Uiso 1 1 d .
H107 H 0.3043 0.8448 -0.1793 0.056 Uiso 1 1 calc R
C108 C 0.3542(4) 0.8171(2) -0.2559(3) 0.0371(15) Uiso 1 1 d .
H108 H 0.3990 0.8286 -0.2379 0.044 Uiso 1 1 calc R
C109 C 0.6759(3) 0.80089(17) 0.0145(3) 0.0254(12) Uiso 1 1 d .
H109 H 0.6322 0.7951 0.0295 0.030 Uiso 1 1 calc R
C110 C 0.7181(3) 0.83149(18) 0.0513(3) 0.0256(12) Uiso 1 1 d .
H110 H 0.7032 0.8464 0.0907 0.031 Uiso 1 1 calc R
C111 C 0.7827(3) 0.84050(17) 0.0305(3) 0.0238(12) Uiso 1 1 d .
C112 C 0.8016(3) 0.81700(18) -0.0270(3) 0.0290(13) Uiso 1 1 d .
H112 H 0.8458 0.8215 -0.0420 0.035 Uiso 1 1 calc R
C113 C 0.7563(3) 0.78737(18) -0.0620(3) 0.0286(13) Uiso 1 1 d .
H113 H 0.7697 0.7723 -0.1021 0.034 Uiso 1 1 calc R
C114 C 0.8668(3) 0.90004(18) 0.0248(3) 0.0280(12) Uiso 1 1 d .
H114 H 0.8676 0.8938 -0.0254 0.034 Uiso 1 1 calc R
C115 C 0.8278(3) 0.87502(17) 0.0653(3) 0.0238(12) Uiso 1 1 d .
C116 C 0.8316(3) 0.88428(18) 0.1399(3) 0.0266(12) Uiso 1 1 d .
H116 H 0.8081 0.8670 0.1704 0.032 Uiso 1 1 calc R

loop_
_atom_site_aniso_label
_atom_site_aniso_U_11
_atom_site_aniso_U_22
_atom_site_aniso_U_33
_atom_site_aniso_U_23
_atom_site_aniso_U_13
_atom_site_aniso_U_12
Zn1 0.0168(3) 0.0237(3) 0.0216(3) -0.0004(3) 0.0063(2) -0.0031(2)
Zn2 0.0176(3) 0.0232(3) 0.0218(3) 0.0056(3) 0.0008(2) 0.0030(3)
Zn3 0.0162(3) 0.0227(3) 0.0194(3) 0.0014(2) 0.0028(2) 0.0009(2)
Zn4 0.0208(3) 0.0259(3) 0.0269(3) -0.0034(3) 0.0085(3) -0.0012(3)
Zn5 0.0160(3) 0.0180(3) 0.0207(3) 0.0007(2) 0.0043(2) -0.0028(2)
Zn6 0.0196(3) 0.0205(3) 0.0197(3) -0.0003(2) 0.0042(2) -0.0002(2)
Zn7 0.0197(3) 0.0201(3) 0.0218(3) -0.0023(2) 0.0026(2) -0.0053(3)
Zn8 0.0231(3) 0.0216(3) 0.0271(3) 0.0048(3) 0.0012(3) 0.0022(3)
S1 0.0216(7) 0.0247(7) 0.0272(7) 0.0044(6) 0.0029(6) 0.0013(6)
S2 0.0172(6) 0.0209(6) 0.0202(6) 0.0015(5) 0.0033(5) -0.0012(5)
S3 0.0276(7) 0.0252(7) 0.0294(7) -0.0045(6) 0.0128(6) -0.0035(6)
S4 0.0170(6) 0.0278(7) 0.0240(7) 0.0064(6) 0.0019(5) 0.0017(6)
S5 0.0195(7) 0.0336(8) 0.0231(7) -0.0005(6) 0.0022(5) 0.0006(6)
S6 0.0182(7) 0.0289(7) 0.0212(6) -0.0011(6) 0.0032(5) -0.0025(6)
S7 0.0221(7) 0.0266(7) 0.0199(6) -0.0010(5) 0.0042(5) 0.0031(6)
S8 0.0375(9) 0.0385(9) 0.0516(10) -0.0161(8) 0.0185(8) 0.0012(7)
S9 0.0214(7) 0.0198(6) 0.0202(6) 0.0000(5) 0.0052(5) -0.0012(5)
S10 0.0193(7) 0.0223(7) 0.0308(7) 0.0050(6) 0.0034(6) 0.0008(5)
S11 0.0190(6) 0.0185(6) 0.0222(6) -0.0006(5) 0.0034(5) -0.0020(5)
S12 0.0236(7) 0.0325(8) 0.0341(8) -0.0091(6) 0.0075(6) 0.0028(6)
S13 0.0207(7) 0.0219(7) 0.0232(6) -0.0018(5) 0.0016(5) -0.0008(5)
S14 0.0203(7) 0.0231(7) 0.0215(6) 0.0017(5) 0.0000(5) -0.0020(5)
S15 0.0233(7) 0.0185(6) 0.0275(7) 0.0011(5) 0.0032(6) -0.0005(5)
S16 0.0475(10) 0.0565(11) 0.0349(9) 0.0182(8) 0.0090(8) 0.0285(9)
N1 0.025(2) 0.028(3) 0.024(2) -0.008(2) 0.0094(19) -0.007(2)
N2 0.021(2) 0.021(2) 0.023(2) -0.0042(18) 0.0086(18) -0.0054(19)
N3 0.020(2) 0.023(2) 0.027(2) 0.0033(19) -0.0004(19) 0.0019(19)
N4 0.027(3) 0.029(3) 0.024(2) -0.004(2) 0.005(2) -0.011(2)

loop_
_atom_type_symbol
_atom_type_description
_atom_type_scat_dispersion_real
_atom_type_scat_dispersion_imag
_atom_type_scat_source
C C 0.0033 0.0016 'International Tables Vol C Tables 4.2.6.8 and 6.1.1.4'
H H 0.0000 0.0000 'International Tables Vol C Tables 4.2.6.8 and 6.1.1.4'
N N 0.0061 0.0033 'International Tables Vol C Tables 4.2.6.8 and 6.1.1.4'
S S 0.1246 0.1234 'International Tables Vol C Tables 4.2.6.8 and 6.1.1.4'
Zn Zn 0.2839 1.4301 'International Tables Vol C Tables 4.2.6.8 and 6.1.1.4'

loop_
_geom_angle_atom_site_label_1
_geom_angle_atom_site_label_2
_geom_angle_atom_site_label_3
_geom_angle
_geom_angle_site_symmetry_1
_geom_angle_site_symmetry_3
N1 Zn1 S2 121.49(13) . .
N1 Zn1 S3 101.63(13) . .
S2 Zn1 S3 121.84(5) . .
N1 Zn1 S1 99.13(14) . .
S2 Zn1 S1 96.57(5) . .
S3 Zn1 S1 114.21(6) . .
N3 Zn2 S1 100.23(13) . .
N3 Zn2 S5 116.43(13) . .
S1 Zn2 S5 124.75(6) . .
N3 Zn2 S4 108.43(13) . .
S1 Zn2 S4 106.16(5) . .
S5 Zn2 S4 99.89(5) . .
S6 Zn3 S7 109.59(5) . .
S6 Zn3 S4 117.43(5) . .
S7 Zn3 S4 107.20(5) . .
S6 Zn3 S2 108.16(5) . .
S7 Zn3 S2 108.30(5) . .
S4 Zn3 S2 105.81(5) . .
S8 Zn4 S7 108.67(6) . .
S8 Zn4 S3 110.71(6) . .
S7 Zn4 S3 103.25(5) . .
S8 Zn4 S5 118.63(6) . .
S7 Zn4 S5 105.00(5) . .
S3 Zn4 S5 109.33(5) . .
N2 Zn5 S9 103.41(13) . .
N2 Zn5 S10 109.78(13) . .
S9 Zn5 S10 110.11(5) . .
N2 Zn5 S11 108.29(12) . .
S9 Zn5 S11 130.02(5) . .
S10 Zn5 S11 94.32(5) . .
S12 Zn6 S9 119.15(6) . .
S12 Zn6 S14 119.07(6) . .
S9 Zn6 S14 103.94(5) . .
S12 Zn6 S13 99.54(5) . .
S9 Zn6 S13 105.25(5) . .
S14 Zn6 S13 108.69(5) . .
N4 Zn7 S15 104.79(14) . .
N4 Zn7 S13 116.22(14) . .
S15 Zn7 S13 100.49(5) . .
N4 Zn7 S11 105.03(13) . .
S15 Zn7 S11 125.22(5) . .
S13 Zn7 S11 105.87(5) . .
S16 Zn8 S10 110.57(6) . .
S16 Zn8 S14 109.68(6) . .
S10 Zn8 S14 122.57(5) . .
S16 Zn8 S15 119.15(7) . .
S10 Zn8 S15 99.92(5) . .
S14 Zn8 S15 94.38(5) . .
C1 S1 Zn2 110.15(19) . .
C1 S1 Zn1 100.95(19) . .
Zn2 S1 Zn1 106.14(6) . .
C7 S2 Zn1 110.54(18) . .
C7 S2 Zn3 111.41(18) . .
Zn1 S2 Zn3 106.98(5) . .
C13 S3 Zn1 103.3(2) . .
C13 S3 Zn4 107.4(2) . .
Zn1 S3 Zn4 111.27(6) . .
C19 S4 Zn2 104.4(2) . .
C19 S4 Zn3 110.4(2) . .
Zn2 S4 Zn3 108.90(6) . .
C25 S5 Zn2 110.5(2) . .
C25 S5 Zn4 104.7(2) . .
Zn2 S5 Zn4 109.37(6) . .
C31 S6 Zn3 104.83(18) . .
C37 S7 Zn4 105.66(18) . .
C37 S7 Zn3 108.38(18) . .
Zn4 S7 Zn3 117.34(6) . .
C43 S8 Zn4 108.4(3) . .
C61 S9 Zn5 108.85(19) . .
C61 S9 Zn6 108.83(19) . .
Zn5 S9 Zn6 108.75(6) . .
C67 S10 Zn5 101.4(2) . .
C67 S10 Zn8 112.1(2) . .
Zn5 S10 Zn8 110.98(6) . .
C73 S11 Zn5 108.76(18) . .
C73 S11 Zn7 103.65(18) . .
Zn5 S11 Zn7 98.97(5) . .
C79 S12 Zn6 109.8(2) . .
C85 S13 Zn7 104.92(19) . .
C85 S13 Zn6 107.88(18) . .
Zn7 S13 Zn6 113.97(6) . .
C91 S14 Zn8 102.93(18) . .
C91 S14 Zn6 114.08(18) . .
Zn8 S14 Zn6 110.19(6) . .
C97 S15 Zn7 114.2(2) . .
C97 S15 Zn8 100.5(2) . .
Zn7 S15 Zn8 109.12(6) . .
C103 S16 Zn8 102.6(2) . .
C51 N1 C55 117.3(5) . .
C51 N1 Zn1 124.0(4) . .
C55 N1 Zn1 117.6(4) . .
C58 N2 C59 117.4(5) . .
C58 N2 Zn5 119.5(4) . .
C59 N2 Zn5 122.5(4) . .
C50 N3 C49 117.0(5) . .
C50 N3 Zn2 123.9(4) . .
C49 N3 Zn2 119.1(4) . .
C113 N4 C109 117.5(5) . .
C113 N4 Zn7 118.1(4) . .
C109 N4 Zn7 124.1(4) . .
C2 C1 C6 121.0(6) . .
C2 C1 S1 120.0(5) . .
C6 C1 S1 119.0(5) . .
C1 C2 C3 119.4(7) . .
C1 C2 H2 120.3 . .
C3 C2 H2 120.3 . .
C4 C3 C2 120.2(7) . .
C4 C3 H3 119.9 . .
C2 C3 H3 119.9 . .
C5 C4 C3 120.4(8) . .
C5 C4 H4 119.8 . .
C3 C4 H4 119.8 . .
C4 C5 C6 119.9(7) . .
C4 C5 H5 120.0 . .
C6 C5 H5 120.0 . .
C1 C6 C5 119.0(6) . .
C1 C6 H6 120.5 . .
C5 C6 H6 120.5 . .
C12 C7 C8 119.5(5) . .
C12 C7 S2 121.9(4) . .
C8 C7 S2 118.5(4) . .
C9 C8 C7 120.1(6) . .
C9 C8 H8 119.9 . .
C7 C8 H8 119.9 . .
C10 C9 C8 120.7(6) . .
C10 C9 H9 119.6 . .
C8 C9 H9 119.6 . .
C9 C10 C11 119.4(6) . .
C9 C10 H10 120.3 . .
C11 C10 H10 120.3 . .
C10 C11 C12 120.7(7) . .
C10 C11 H11 119.6 . .
C12 C11 H11 119.6 . .
C11 C12 C7 119.4(6) . .
C11 C12 H12 120.3 . .
C7 C12 H12 120.3 . .
C14 C13 C18 119.6(8) . .
C14 C13 S3 124.2(6) . .
C18 C13 S3 115.3(7) . .
C13 C14 C15 122.2(8) . .
C13 C14 H14 118.9 . .
C15 C14 H14 118.9 . .
C16 C15 C14 119.0(10) . .
C16 C15 H15 120.5 . .
C14 C15 H15 120.5 . .
C15 C16 C17 120.1(12) . .
C15 C16 H16 119.9 . .
C17 C16 H16 119.9 . .
C16 C17 C18 121.9(13) . .
C16 C17 H17 119.1 . .
C18 C17 H17 119.1 . .
C13 C18 C17 114.9(11) . .
C13 C18 H18 122.5 . .
C17 C18 H18 122.5 . .
C20 C19 C24 118.2(6) . .
C20 C19 S4 119.7(5) . .
C24 C19 S4 122.0(5) . .
C19 C20 C21 119.4(7) . .
C19 C20 H20 120.3 . .
C21 C20 H20 120.3 . .
C22 C21 C20 120.9(8) . .
C22 C21 H21 119.5 . .
C20 C21 H21 119.5 . .
C21 C22 C23 120.8(8) . .
C21 C22 H22 119.6 . .
C23 C22 H22 119.6 . .
C22 C23 C24 119.2(7) . .
C22 C23 H23 120.4 . .
C24 C23 H23 120.4 . .
C23 C24 C19 121.4(6) . .
C23 C24 H24 119.3 . .
C19 C24 H24 119.3 . .
C30 C25 C26 119.3(6) . .
C30 C25 S5 119.3(5) . .
C26 C25 S5 121.1(5) . .
C27 C26 C25 119.8(6) . .
C27 C26 H26 120.1 . .
C25 C26 H26 120.1 . .
C26 C27 C28 119.4(7) . .
C26 C27 H27 120.3 . .
C28 C27 H27 120.3 . .
C29 C28 C27 120.8(7) . .
C29 C28 H28 119.6 . .
C27 C28 H28 119.6 . .
C28 C29 C30 120.4(7) . .
C28 C29 H29 119.8 . .
C30 C29 H29 119.8 . .
C25 C30 C29 120.0(6) . .
C25 C30 H30 120.0 . .
C29 C30 H30 120.0 . .
C32 C31 C36 118.1(5) . .
C32 C31 S6 120.2(4) . .
C36 C31 S6 121.6(4) . .
C31 C32 C33 121.5(6) . .
C31 C32 H32 119.3 . .
C33 C32 H32 119.3 . .
C34 C33 C32 120.2(6) . .
C34 C33 H33 119.9 . .
C32 C33 H33 119.9 . .
C33 C34 C35 119.2(6) . .
C33 C34 H34 120.4 . .
C35 C34 H34 120.4 . .
C36 C35 C34 120.3(6) . .
C36 C35 H35 119.8 . .
C34 C35 H35 119.8 . .
C35 C36 C31 120.6(5) . .
C35 C36 H36 119.7 . .
C31 C36 H36 119.7 . .
C42 C37 C38 119.6(5) . .
C42 C37 S7 122.3(4) . .
C38 C37 S7 118.1(4) . .
C37 C38 C39 120.1(6) . .
C37 C38 H38 119.9 . .
C39 C38 H38 119.9 . .
C40 C39 C38 120.2(6) . .
C40 C39 H39 119.9 . .
C38 C39 H39 119.9 . .
C39 C40 C41 119.9(6) . .
C39 C40 H40 120.0 . .
C41 C40 H40 120.0 . .
C40 C41 C42 120.6(6) . .
C40 C41 H41 119.7 . .
C42 C41 H41 119.7 . .
C37 C42 C41 119.6(6) . .
C37 C42 H42 120.2 . .
C41 C42 H42 120.2 . .
C44 C43 C48 120.0 . .
C44 C43 S8 107.3(7) . .
C48 C43 S8 132.5(7) . .
C43 C44 C45 120.0 . .
C43 C44 H44 120.0 . .
C45 C44 H44 120.0 . .
C46 C45 C44 120.0 . .
C46 C45 H45 120.0 . .
C44 C45 H45 120.0 . .
C45 C46 C47 120.0 . .
C45 C46 H46 120.0 . .
C47 C46 H46 120.0 . .
C46 C47 C48 120.0 . .
C46 C47 H47 120.0 . .
C48 C47 H47 120.0 . .
C47 C48 C43 120.0 . .
C47 C48 H48 120.0 . .
C43 C48 H48 120.0 . .
N3 C49 C116 123.7(5) . 2_645
N3 C49 H49 118.2 . .
C116 C49 H49 118.2 2_645 .
N3 C50 C114 123.0(5) . 2_645
N3 C50 H50 118.5 . .
C114 C50 H50 118.5 2_645 .
N1 C51 C52 123.1(5) . .
N1 C51 H51 118.4 . .
C52 C51 H51 118.4 . .
C51 C52 C53 119.9(5) . .
C51 C52 H52 120.1 . .
C53 C52 H52 120.1 . .
C54 C53 C52 117.0(6) . .
C54 C53 C56 120.0(5) . .
C52 C53 C56 122.9(5) . .
C53 C54 C55 119.9(6) . .
C53 C54 H54 120.0 . .
C55 C54 H54 120.0 . .
N1 C55 C54 122.6(6) . .
N1 C55 H55 118.7 . .
C54 C55 H55 118.7 . .
C60 C56 C57 117.4(5) . .
C60 C56 C53 121.7(5) . .
C57 C56 C53 120.7(5) . .
C58 C57 C56 119.3(5) . .
C58 C57 H57 120.3 . .
C56 C57 H57 120.3 . .
N2 C58 C57 123.1(5) . .
N2 C58 H58 118.4 . .
C57 C58 H58 118.4 . .
N2 C59 C60 122.8(5) . .
N2 C59 H59 118.6 . .
C60 C59 H59 118.6 . .
C59 C60 C56 119.7(6) . .
C59 C60 H60 120.1 . .
C56 C60 H60 120.1 . .
C62 C61 C66 119.8(6) . .
C62 C61 S9 122.3(5) . .
C66 C61 S9 117.9(4) . .
C61 C62 C63 119.7(6) . .
C61 C62 H62 120.1 . .
C63 C62 H62 120.1 . .
C64 C63 C62 119.6(7) . .
C64 C63 H63 120.2 . .
C62 C63 H63 120.2 . .
C65 C64 C63 121.5(8) . .
C65 C64 H64 119.3 . .
C63 C64 H64 119.3 . .
C64 C65 C66 119.6(7) . .
C64 C65 H65 120.2 . .
C66 C65 H65 120.2 . .
C61 C66 C65 119.9(6) . .
C61 C66 H66 120.1 . .
C65 C66 H66 120.1 . .
C72 C67 C68 120.7(7) . .
C72 C67 S10 122.2(6) . .
C68 C67 S10 117.1(5) . .
C69 C68 C67 121.2(8) . .
C69 C68 H68 119.4 . .
C67 C68 H68 119.4 . .
C70 C69 C68 118.3(10) . .
C70 C69 H69 120.9 . .
C68 C69 H69 120.9 . .
C69 C70 C71 126.2(11) . .
C69 C70 H70 116.9 . .
C71 C70 H70 116.9 . .
C70 C71 C72 117.4(9) . .
C70 C71 H71 121.3 . .
C72 C71 H71 121.3 . .
C67 C72 C71 116.2(8) . .
C67 C72 H72 121.9 . .
C71 C72 H72 121.9 . .
C74 C73 C78 119.0(6) . .
C74 C73 S11 119.9(5) . .
C78 C73 S11 121.2(4) . .
C73 C74 C75 120.3(7) . .
C73 C74 H74 119.9 . .
C75 C74 H74 119.9 . .
C76 C75 C74 120.2(8) . .
C76 C75 H75 119.9 . .
C74 C75 H75 119.9 . .
C75 C76 C77 120.0(7) . .
C75 C76 H76 120.0 . .
C77 C76 H76 120.0 . .
C76 C77 C78 119.8(6) . .
C76 C77 H77 120.1 . .
C78 C77 H77 120.1 . .
C73 C78 C77 120.7(6) . .
C73 C78 H78 119.7 . .
C77 C78 H78 119.7 . .
C84 C79 C80 117.5(6) . .
C84 C79 S12 119.2(5) . .
C80 C79 S12 123.2(4) . .
C81 C80 C79 120.9(6) . .
C81 C80 H80 119.6 . .
C79 C80 H80 119.6 . .
C82 C81 C80 120.6(6) . .
C82 C81 H81 119.7 . .
C80 C81 H81 119.7 . .
C81 C82 C83 118.6(7) . .
C81 C82 H82 120.7 . .
C83 C82 H82 120.7 . .
C84 C83 C82 121.2(7) . .
C84 C83 H83 119.4 . .
C82 C83 H83 119.4 . .
C83 C84 C79 121.1(6) . .
C83 C84 H84 119.4 . .
C79 C84 H84 119.4 . .
C86 C85 C90 119.1(5) . .
C86 C85 S13 118.5(4) . .
C90 C85 S13 122.4(4) . .
C85 C86 C87 119.9(6) . .
C85 C86 H86 120.1 . .
C87 C86 H86 120.1 . .
C88 C87 C86 120.6(7) . .
C88 C87 H87 119.7 . .
C86 C87 H87 119.7 . .
C89 C88 C87 119.5(7) . .
C89 C88 H88 120.2 . .
C87 C88 H88 120.2 . .
C88 C89 C90 121.2(7) . .
C88 C89 H89 119.4 . .
C90 C89 H89 119.4 . .
C85 C90 C89 119.8(6) . .
C85 C90 H90 120.1 . .
C89 C90 H90 120.1 . .
C92 C91 C96 118.7(5) . .
C92 C91 S14 117.8(4) . .
C96 C91 S14 123.4(4) . .
C93 C92 C91 121.3(6) . .
C93 C92 H92 119.3 . .
C91 C92 H92 119.3 . .
C92 C93 C94 119.1(6) . .
C92 C93 H93 120.4 . .
C94 C93 H93 120.4 . .
C95 C94 C93 120.4(6) . .
C95 C94 H94 119.8 . .
C93 C94 H94 119.8 . .
C94 C95 C96 120.8(6) . .
C94 C95 H95 119.6 . .
C96 C95 H95 119.6 . .
C95 C96 C91 119.7(6) . .
C95 C96 H96 120.2 . .
C91 C96 H96 120.2 . .
C98 C97 C102 120.6(6) . .
C98 C97 S15 122.4(5) . .
C102 C97 S15 117.0(5) . .
C97 C98 C99 118.9(7) . .
C97 C98 H98 120.6 . .
C99 C98 H98 120.6 . .
C100 C99 C98 119.3(9) . .
C100 C99 H99 120.3 . .
C98 C99 H99 120.3 . .
C99 C100 C101 122.9(10) . .
C99 C100 H100 118.5 . .
C101 C100 H100 118.5 . .
C100 C101 C102 119.9(9) . .
C100 C101 H101 120.1 . .
C102 C101 H101 120.1 . .
C97 C102 C101 118.3(7) . .
C97 C102 H102 120.8 . .
C101 C102 H102 120.8 . .
C108 C103 C104 118.7(6) . .
C108 C103 S16 122.9(5) . .
C104 C103 S16 118.4(5) . .
C105 C104 C103 120.0(7) . .
C105 C104 H104 120.0 . .
C103 C104 H104 120.0 . .
C106 C105 C104 120.9(7) . .
C106 C105 H105 119.6 . .
C104 C105 H105 119.6 . .
C105 C106 C107 119.6(7) . .
C105 C106 H106 120.2 . .
C107 C106 H106 120.2 . .
C108 C107 C106 120.3(7) . .
C108 C107 H107 119.9 . .
C106 C107 H107 119.9 . .
C103 C108 C107 120.5(6) . .
C103 C108 H108 119.7 . .
C107 C108 H108 119.7 . .
N4 C109 C110 122.8(5) . .
N4 C109 H109 118.6 . .
C110 C109 H109 118.6 . .
C109 C110 C111 119.7(5) . .
C109 C110 H110 120.1 . .
C111 C110 H110 120.1 . .
C112 C111 C110 117.2(5) . .
C112 C111 C115 121.0(5) . .
C110 C111 C115 121.7(5) . .
C113 C112 C111 119.9(5) . .
C113 C112 H112 120.1 . .
C111 C112 H112 120.1 . .
N4 C113 C112 123.0(5) . .
N4 C113 H113 118.5 . .
C112 C113 H113 118.5 . .
C50 C114 C115 120.0(5) 2_655 .
C50 C114 H114 120.0 2_655 .
C115 C114 H114 120.0 . .
C114 C115 C116 117.6(5) . .
C114 C115 C111 121.4(5) . .
C116 C115 C111 121.0(5) . .
C49 C116 C115 118.7(5) 2_655 .
C49 C116 H116 120.6 2_655 .
C115 C116 H116 120.6 . .

loop_
_geom_bond_atom_site_label_1
_geom_bond_atom_site_label_2
_geom_bond_distance
_geom_bond_site_symmetry_2
Zn1 N1 2.051(4) .
Zn1 S2 2.3142(14) .
Zn1 S3 2.3196(15) .
Zn1 S1 2.3251(15) .
Zn2 N3 2.056(4) .
Zn2 S1 2.3216(15) .
Zn2 S5 2.3414(16) .
Zn2 S4 2.3586(15) .
Zn3 S6 2.2687(14) .
Zn3 S7 2.3536(15) .
Zn3 S4 2.3762(14) .
Zn3 S2 2.4083(14) .
Zn4 S8 2.2599(17) .
Zn4 S7 2.3176(15) .
Zn4 S3 2.3709(15) .
Zn4 S5 2.3972(16) .
Zn5 N2 2.041(4) .
Zn5 S9 2.3230(14) .
Zn5 S10 2.3266(15) .
Zn5 S11 2.3394(14) .
Zn6 S12 2.2621(15) .
Zn6 S9 2.3571(14) .
Zn6 S14 2.3688(14) .
Zn6 S13 2.4236(14) .
Zn7 N4 2.060(4) .
Zn7 S15 2.3187(15) .
Zn7 S13 2.3440(15) .
Zn7 S11 2.3522(14) .
Zn8 S16 2.2501(17) .
Zn8 S10 2.3671(15) .
Zn8 S14 2.3677(15) .
Zn8 S15 2.3891(15) .
S1 C1 1.785(6) .
S2 C7 1.786(5) .
S3 C13 1.797(7) .
S4 C19 1.782(6) .
S5 C25 1.788(6) .
S6 C31 1.773(5) .
S7 C37 1.782(5) .
S8 C43 1.724(8) .
S9 C61 1.783(6) .
S10 C67 1.767(7) .
S11 C73 1.788(5) .
S12 C79 1.768(6) .
S13 C85 1.783(6) .
S14 C91 1.783(5) .
S15 C97 1.770(6) .
S16 C103 1.781(6) .
N1 C51 1.334(7) .
N1 C55 1.336(8) .
N2 C58 1.335(7) .
N2 C59 1.343(7) .
N3 C50 1.344(7) .
N3 C49 1.351(7) .
N4 C113 1.342(7) .
N4 C109 1.351(7) .
C1 C2 1.371(9) .
C1 C6 1.372(8) .
C2 C3 1.392(10) .
C2 H2 0.9500 .
C3 C4 1.375(10) .
C3 H3 0.9500 .
C4 C5 1.362(10) .
C4 H4 0.9500 .
C5 C6 1.411(10) .
C5 H5 0.9500 .
C6 H6 0.9500 .
C7 C12 1.385(8) .
C7 C8 1.388(8) .
C8 C9 1.374(8) .
C8 H8 0.9500 .
C9 C10 1.368(9) .
C9 H9 0.9500 .
C10 C11 1.380(9) .
C10 H10 0.9500 .
C11 C12 1.383(9) .
C11 H11 0.9500 .
C12 H12 0.9500 .
C13 C14 1.353(10) .
C13 C18 1.397(13) .
C14 C15 1.394(11) .
C14 H14 0.9500 .
C15 C16 1.326(14) .
C15 H15 0.9500 .
C16 C17 1.363(16) .
C16 H16 0.9500 .
C17 C18 1.446(16) .
C17 H17 0.9500 .
C18 H18 0.9500 .
C19 C20 1.388(9) .
C19 C24 1.391(8) .
C20 C21 1.418(11) .
C20 H20 0.9500 .
C21 C22 1.340(11) .
C21 H21 0.9500 .
C22 C23 1.376(11) .
C22 H22 0.9500 .
C23 C24 1.394(10) .
C23 H23 0.9500 .
C24 H24 0.9500 .
C25 C30 1.383(8) .
C25 C26 1.403(8) .
C26 C27 1.386(9) .
C26 H26 0.9500 .
C27 C28 1.393(10) .
C27 H27 0.9500 .
C28 C29 1.353(10) .
C28 H28 0.9500 .
C29 C30 1.390(9) .
C29 H29 0.9500 .
C30 H30 0.9500 .
C31 C32 1.379(8) .
C31 C36 1.395(7) .
C32 C33 1.384(8) .
C32 H32 0.9500 .
C33 C34 1.378(9) .
C33 H33 0.9500 .
C34 C35 1.387(8) .
C34 H34 0.9500 .
C35 C36 1.386(8) .
C35 H35 0.9500 .
C36 H36 0.9500 .
C37 C42 1.385(8) .
C37 C38 1.389(8) .
C38 C39 1.391(8) .
C38 H38 0.9500 .
C39 C40 1.370(9) .
C39 H39 0.9500 .
C40 C41 1.378(9) .
C40 H40 0.9500 .
C41 C42 1.392(9) .
C41 H41 0.9500 .
C42 H42 0.9500 .
C43 C44 1.3900 .
C43 C48 1.3900 .
C44 C45 1.3900 .
C44 H44 0.9500 .
C45 C46 1.3900 .
C45 H45 0.9500 .
C46 C47 1.3900 .
C46 H46 0.9500 .
C47 C48 1.3900 .
C47 H47 0.9500 .
C48 H48 0.9500 .
C49 C116 1.377(8) 2_645
C49 H49 0.9500 .
C50 C114 1.372(8) 2_645
C50 H50 0.9500 .
C51 C52 1.377(8) .
C51 H51 0.9500 .
C52 C53 1.382(8) .
C52 H52 0.9500 .
C53 C54 1.381(9) .
C53 C56 1.488(8) .
C54 C55 1.385(9) .
C54 H54 0.9500 .
C55 H55 0.9500 .
C56 C60 1.386(8) .
C56 C57 1.389(7) .
C57 C58 1.380(8) .
C57 H57 0.9500 .
C58 H58 0.9500 .
C59 C60 1.375(8) .
C59 H59 0.9500 .
C60 H60 0.9500 .
C61 C62 1.380(8) .
C61 C66 1.386(8) .
C62 C63 1.392(9) .
C62 H62 0.9500 .
C63 C64 1.371(10) .
C63 H63 0.9500 .
C64 C65 1.354(10) .
C64 H64 0.9500 .
C65 C66 1.395(10) .
C65 H65 0.9500 .
C66 H66 0.9500 .
C67 C72 1.368(10) .
C67 C68 1.398(10) .
C68 C69 1.366(13) .
C68 H68 0.9500 .
C69 C70 1.279(13) .
C69 H69 0.9500 .
C70 C71 1.362(13) .
C70 H70 0.9500 .
C71 C72 1.467(12) .
C71 H71 0.9500 .
C72 H72 0.9500 .
C73 C74 1.374(9) .
C73 C78 1.376(8) .
C74 C75 1.391(10) .
C74 H74 0.9500 .
C75 C76 1.362(10) .
C75 H75 0.9500 .
C76 C77 1.371(9) .
C76 H76 0.9500 .
C77 C78 1.385(9) .
C77 H77 0.9500 .
C78 H78 0.9500 .
C79 C84 1.384(8) .
C79 C80 1.398(8) .
C80 C81 1.385(9) .
C80 H80 0.9500 .
C81 C82 1.373(9) .
C81 H81 0.9500 .
C82 C83 1.381(10) .
C82 H82 0.9500 .
C83 C84 1.371(9) .
C83 H83 0.9500 .
C84 H84 0.9500 .
C85 C86 1.388(8) .
C85 C90 1.389(8) .
C86 C87 1.398(9) .
C86 H86 0.9500 .
C87 C88 1.376(10) .
C87 H87 0.9500 .
C88 C89 1.360(10) .
C88 H88 0.9500 .
C89 C90 1.396(9) .
C89 H89 0.9500 .
C90 H90 0.9500 .
C91 C92 1.388(8) .
C91 C96 1.396(8) .
C92 C93 1.379(8) .
C92 H92 0.9500 .
C93 C94 1.380(9) .
C93 H93 0.9500 .
C94 C95 1.373(9) .
C94 H94 0.9500 .
C95 C96 1.379(8) .
C95 H95 0.9500 .
C96 H96 0.9500 .
C97 C98 1.381(9) .
C97 C102 1.391(9) .
C98 C99 1.414(11) .
C98 H98 0.9500 .
C99 C100 1.338(12) .
C99 H99 0.9500 .
C100 C101 1.343(12) .
C100 H100 0.9500 .
C101 C102 1.407(11) .
C101 H101 0.9500 .
C102 H102 0.9500 .
C103 C108 1.362(9) .
C103 C104 1.394(9) .
C104 C105 1.389(10) .
C104 H104 0.9500 .
C105 C106 1.339(10) .
C105 H105 0.9500 .
C106 C107 1.382(10) .
C106 H106 0.9500 .
C107 C108 1.385(9) .
C107 H107 0.9500 .
C108 H108 0.9500 .
C109 C110 1.374(8) .
C109 H109 0.9500 .
C110 C111 1.395(8) .
C110 H110 0.9500 .
C111 C112 1.392(8) .
C111 C115 1.480(8) .
C112 C113 1.373(8) .
C112 H112 0.9500 .
C113 H113 0.9500 .
C114 C50 1.372(8) 2_655
C114 C115 1.390(8) .
C114 H114 0.9500 .
C115 C116 1.398(7) .
C116 C49 1.377(8) 2_655
C116 H116 0.9500 .
